data_4316178
loop_
_publ_author_name
'Richard D. Adams'
'William C. Pearl'

_publ_section_title
;
 Osmium-Bismuth Complexes from the Reaction of Os3(CO)11(NCMe) with BiPh3
;
_journal_name_full 'Inorganic Chemistry'
_journal_page_first 7170
_journal_page_last 7175
_journal_paper_doi 10.1021/ic100994t
_journal_volume 49
_journal_year 2010
_chemical_formula_sum 'C21 H5 Bi O15 Os4'
_chemical_formula_weight 1467.03
_chemical_name_systematic
; 
 ? 
;
_space_group_IT_number 14
_symmetry_cell_setting monoclinic
_symmetry_space_group_name_Hall '-P 2yn'
_symmetry_space_group_name_H-M 'P 1 21/n 1'
_atom_sites_solution_hydrogens geom
_atom_sites_solution_primary direct
_atom_sites_solution_secondary difmap
_audit_creation_method SHELXL-97
_cell_angle_alpha 90.00
_cell_angle_beta 103.3050(10)
_cell_angle_gamma 90.00
_cell_formula_units_Z 4
_cell_length_a 10.8919(4)
_cell_length_b 17.0759(6)
_cell_length_c 16.1745(6)
_cell_measurement_reflns_used 8062
_cell_measurement_temperature 294(2)
_cell_measurement_theta_max 27.84
_cell_measurement_theta_min 2.26
_cell_volume 2927.53(18)
_computing_cell_refinement 'SAINT+  V6.45 (Bruker, 2003)'
_computing_data_collection 'SMART V5.632 (Bruker, 2005)'
_computing_data_reduction 'SAINT+  V6.45'
_computing_molecular_graphics 'SHELXTL V6.1 (Sheldrick, 2000)'
_computing_publication_material 'SHELXTL V6.1'
_computing_structure_refinement 'SHELXL-97 (Sheldrick, 1997)'
_computing_structure_solution 'SHELXS-97 (Sheldrick, 1990)'
_diffrn_ambient_temperature 294(2)
_diffrn_measured_fraction_theta_full 0.998
_diffrn_measured_fraction_theta_max 0.998
_diffrn_measurement_device_type 'Bruker SMART APEX CCD diffractometer'
_diffrn_measurement_method 'omega scans'
_diffrn_radiation_monochromator graphite
_diffrn_radiation_source 'fine-focus sealed tube'
_diffrn_radiation_type MoK\a
_diffrn_radiation_wavelength 0.71073
_diffrn_reflns_av_R_equivalents 0.0453
_diffrn_reflns_av_sigmaI/netI 0.0312
_diffrn_reflns_limit_h_max 14
_diffrn_reflns_limit_h_min -14
_diffrn_reflns_limit_k_max 22
_diffrn_reflns_limit_k_min -22
_diffrn_reflns_limit_l_max 21
_diffrn_reflns_limit_l_min -21
_diffrn_reflns_number 43763
_diffrn_reflns_theta_full 28.36
_diffrn_reflns_theta_max 28.36
_diffrn_reflns_theta_min 1.76
_diffrn_standards_decay_% <1
_exptl_absorpt_coefficient_mu 23.355
_exptl_absorpt_correction_T_max 1.000
_exptl_absorpt_correction_T_min 0.568
_exptl_absorpt_correction_type multi-scan
_exptl_absorpt_process_details '(SADABS, Bruker, 1997)'
_exptl_crystal_colour Red
_exptl_crystal_density_diffrn 3.328
_exptl_crystal_density_method 'not measured'
_exptl_crystal_description Block
_exptl_crystal_F_000 2552
_exptl_crystal_size_max 0.50
_exptl_crystal_size_mid 0.20
_exptl_crystal_size_min 0.10
_refine_diff_density_max 1.961
_refine_diff_density_min -1.299
_refine_diff_density_rms 0.171
_refine_ls_extinction_method none
_refine_ls_goodness_of_fit_ref 1.015
_refine_ls_hydrogen_treatment constr
_refine_ls_matrix_type full
_refine_ls_number_parameters 370
_refine_ls_number_reflns 7314
_refine_ls_number_restraints 0
_refine_ls_restrained_S_all 1.015
_refine_ls_R_factor_all 0.0478
_refine_ls_R_factor_gt 0.0299
_refine_ls_shift/su_max 0.001
_refine_ls_shift/su_mean 0.000
_refine_ls_structure_factor_coef Fsqd
_refine_ls_weighting_details 'calc w=1/[\s^2^(Fo^2^)+(0.0310P)^2^+1.4948P] where P=(Fo^2^+2Fc^2^)/3'
_refine_ls_weighting_scheme calc
_refine_ls_wR_factor_gt 0.0613
_refine_ls_wR_factor_ref 0.0674
_reflns_number_gt 5599
_reflns_number_total 7314
_reflns_threshold_expression >2sigma(I)
_cod_data_source_file ic100994t_si_001_4.cif
_cod_data_source_block 5
_cod_depositor_comments
;
The following automatic conversions were performed:

'_symmetry_cell_setting' value 'Monoclinic' changed to 'monoclinic'
according to the built-in table from CIF Core dictionary named
'cif_core.dic' version 2.4.1 from
2010-06-29.

'_exptl_absorpt_correction_type' value 'Multi-scan'
changed to 'multi-scan' according to the built-in table from CIF Core
dictionary named 'cif_core.dic' version 2.4.1 from 2010-06-29.

Automatic conversion script
Id: cif_fix_values 1646 2011-03-28 12:23:43Z adriana 
;
_cod_database_code 4316178

loop_
_symmetry_equiv_pos_as_xyz
'x, y, z'
'-x+1/2, y+1/2, -z+1/2'
'-x, -y, -z'
'x-1/2, -y-1/2, z-1/2'

loop_
_atom_site_label
_atom_site_type_symbol
_atom_site_fract_x
_atom_site_fract_y
_atom_site_fract_z
_atom_site_U_iso_or_equiv
_atom_site_adp_type
_atom_site_occupancy
_atom_site_symmetry_multiplicity
_atom_site_calc_flag
_atom_site_refinement_flags
_atom_site_disorder_assembly
_atom_site_disorder_group
Os1 Os 0.51050(2) 0.239657(15) 0.178991(18) 0.04026(7) Uani 1 1 d . . .
Os2 Os 0.33464(3) 0.122879(17) 0.078464(17) 0.04415(8) Uani 1 1 d . . .
Os3 Os 0.23755(3) 0.103254(17) 0.359872(18) 0.04656(8) Uani 1 1 d . . .
Os4 Os 0.08352(3) 0.234567(16) 0.269759(19) 0.04427(8) Uani 1 1 d . . .
Bi1 Bi 0.30551(2) 0.185425(16) 0.230107(16) 0.04241(7) Uani 1 1 d . . .
O11 O 0.6827(7) 0.2534(4) 0.0575(5) 0.101(2) Uani 1 1 d . . .
O12 O 0.3586(6) 0.3844(4) 0.1012(4) 0.0840(19) Uani 1 1 d . . .
O13 O 0.6600(8) 0.3364(4) 0.3240(4) 0.114(3) Uani 1 1 d . . .
O21 O 0.4489(6) -0.0151(3) 0.1938(4) 0.0753(17) Uani 1 1 d . . .
O22 O 0.1261(8) 0.0130(6) -0.0097(6) 0.149(4) Uani 1 1 d . . .
O23 O 0.1802(6) 0.2639(4) -0.0047(4) 0.088(2) Uani 1 1 d . . .
O24 O 0.5112(8) 0.1109(4) -0.0425(4) 0.106(3) Uani 1 1 d . . .
O31 O 0.0956(7) -0.0123(4) 0.2231(5) 0.097(2) Uani 1 1 d . . .
O32 O 0.4319(8) -0.0255(5) 0.4167(6) 0.131(3) Uani 1 1 d . . .
O33 O 0.4063(6) 0.2213(4) 0.4788(4) 0.084(2) Uani 1 1 d . . .
O34 O 0.0663(6) 0.0748(4) 0.4826(4) 0.092(2) Uani 1 1 d . . .
O41 O -0.0453(6) 0.1249(4) 0.1240(4) 0.0836(19) Uani 1 1 d . . .
O42 O -0.0977(6) 0.2169(4) 0.3870(4) 0.084(2) Uani 1 1 d . . .
O43 O 0.2519(6) 0.3552(4) 0.3847(5) 0.088(2) Uani 1 1 d . . .
O44 O -0.0604(8) 0.3630(4) 0.1577(5) 0.112(3) Uani 1 1 d . . .
C1 C 0.6234(6) 0.1409(4) 0.2388(5) 0.0479(17) Uani 1 1 d . . .
C2 C 0.6940(7) 0.0948(5) 0.1951(5) 0.061(2) Uani 1 1 d . . .
H2 H 0.6919 0.1068 0.1387 0.073 Uiso 1 1 calc R . .
C3 C 0.7675(8) 0.0316(5) 0.2330(6) 0.075(3) Uani 1 1 d . . .
H3 H 0.8120 0.0015 0.2018 0.090 Uiso 1 1 calc R . .
C4 C 0.7734(8) 0.0141(5) 0.3175(7) 0.079(3) Uani 1 1 d . . .
H4 H 0.8219 -0.0276 0.3437 0.094 Uiso 1 1 calc R . .
C5 C 0.7060(9) 0.0596(6) 0.3625(6) 0.076(3) Uani 1 1 d . . .
H5 H 0.7102 0.0486 0.4194 0.091 Uiso 1 1 calc R . .
C6 C 0.6332(7) 0.1208(5) 0.3240(5) 0.0564(19) Uani 1 1 d . . .
H6 H 0.5885 0.1500 0.3557 0.068 Uiso 1 1 calc R . .
C11 C 0.6183(7) 0.2474(5) 0.1042(5) 0.060(2) Uani 1 1 d . . .
C12 C 0.4121(8) 0.3291(5) 0.1284(5) 0.057(2) Uani 1 1 d . . .
C13 C 0.6009(9) 0.3011(5) 0.2690(6) 0.069(2) Uani 1 1 d . . .
C21 C 0.4127(8) 0.0371(4) 0.1513(5) 0.0539(19) Uani 1 1 d . . .
C22 C 0.2009(10) 0.0536(6) 0.0270(6) 0.086(3) Uani 1 1 d . . .
C23 C 0.2410(8) 0.2120(5) 0.0244(5) 0.060(2) Uani 1 1 d . . .
C24 C 0.4440(8) 0.1173(5) 0.0020(5) 0.062(2) Uani 1 1 d . . .
C31 C 0.1450(9) 0.0307(5) 0.2721(6) 0.064(2) Uani 1 1 d . . .
C32 C 0.3615(9) 0.0227(6) 0.3954(6) 0.080(3) Uani 1 1 d . . .
C33 C 0.3416(8) 0.1783(5) 0.4358(5) 0.061(2) Uani 1 1 d . . .
C34 C 0.1303(8) 0.0855(5) 0.4375(5) 0.064(2) Uani 1 1 d . . .
C41 C -0.0003(7) 0.1628(5) 0.1791(6) 0.057(2) Uani 1 1 d . . .
C42 C -0.0328(7) 0.2221(5) 0.3424(5) 0.061(2) Uani 1 1 d . . .
C43 C 0.1896(7) 0.3101(5) 0.3451(5) 0.0553(19) Uani 1 1 d . . .
C44 C -0.0007(9) 0.3168(5) 0.1990(6) 0.073(2) Uani 1 1 d . . .

loop_
_atom_site_aniso_label
_atom_site_aniso_U_11
_atom_site_aniso_U_22
_atom_site_aniso_U_33
_atom_site_aniso_U_23
_atom_site_aniso_U_13
_atom_site_aniso_U_12
Os1 0.04139(15) 0.03848(14) 0.04382(16) 0.00012(11) 0.01578(12) -0.00406(11)
Os2 0.04810(16) 0.05154(17) 0.03613(15) -0.00883(12) 0.01655(12) -0.00621(12)
Os3 0.05413(17) 0.04850(16) 0.04255(16) 0.00140(12) 0.02240(13) -0.00104(13)
Os4 0.04470(15) 0.04302(15) 0.05042(17) -0.00580(12) 0.02189(13) -0.00169(12)
Bi1 0.04555(15) 0.04869(15) 0.03959(14) -0.00471(11) 0.02340(12) -0.00375(11)
O11 0.095(5) 0.117(6) 0.116(6) 0.034(5) 0.078(5) 0.007(4)
O12 0.097(5) 0.063(4) 0.095(5) 0.017(4) 0.026(4) 0.025(3)
O13 0.159(7) 0.065(4) 0.086(5) -0.005(4) -0.037(5) -0.029(4)
O21 0.099(5) 0.051(3) 0.073(4) 0.005(3) 0.013(4) -0.004(3)
O22 0.118(7) 0.164(8) 0.152(8) -0.069(7) 0.000(6) -0.069(6)
O23 0.074(4) 0.118(6) 0.069(4) 0.026(4) 0.011(4) 0.026(4)
O24 0.138(6) 0.120(6) 0.089(5) -0.005(4) 0.085(5) 0.011(5)
O31 0.131(6) 0.066(4) 0.088(5) -0.018(4) 0.010(5) -0.020(4)
O32 0.125(7) 0.113(6) 0.150(8) 0.020(6) 0.025(6) 0.071(5)
O33 0.064(4) 0.111(5) 0.079(4) -0.035(4) 0.020(3) -0.021(4)
O34 0.104(5) 0.110(5) 0.083(5) 0.008(4) 0.062(4) -0.009(4)
O41 0.084(4) 0.082(4) 0.082(5) -0.035(4) 0.014(4) -0.018(4)
O42 0.074(4) 0.106(5) 0.089(5) -0.029(4) 0.054(4) -0.023(4)
O43 0.072(4) 0.076(4) 0.114(5) -0.042(4) 0.019(4) -0.018(3)
O44 0.157(7) 0.069(5) 0.096(5) 0.014(4) -0.001(5) 0.021(5)
C1 0.034(3) 0.055(4) 0.054(4) -0.006(4) 0.009(3) -0.009(3)
C2 0.062(5) 0.058(5) 0.066(5) 0.010(4) 0.021(4) -0.007(4)
C3 0.066(5) 0.072(6) 0.090(7) 0.012(5) 0.026(5) 0.022(5)
C4 0.067(6) 0.059(6) 0.104(8) 0.026(5) 0.008(6) 0.014(4)
C5 0.085(6) 0.079(6) 0.061(6) 0.017(5) 0.009(5) 0.006(5)
C6 0.049(4) 0.059(5) 0.059(5) 0.002(4) 0.008(4) -0.003(4)
C11 0.051(4) 0.064(5) 0.073(6) 0.021(4) 0.031(4) 0.007(4)
C12 0.067(5) 0.045(4) 0.061(5) -0.003(4) 0.020(4) 0.001(4)
C13 0.087(6) 0.043(5) 0.069(6) 0.002(4) 0.001(5) -0.005(4)
C21 0.077(5) 0.043(4) 0.047(4) -0.020(3) 0.024(4) -0.018(4)
C22 0.083(7) 0.084(7) 0.084(7) -0.016(6) 0.007(6) -0.026(6)
C23 0.051(5) 0.083(6) 0.045(4) 0.003(4) 0.011(4) 0.006(4)
C24 0.077(6) 0.062(5) 0.054(5) -0.008(4) 0.030(4) 0.009(4)
C31 0.083(6) 0.042(4) 0.074(6) 0.006(4) 0.029(5) 0.005(4)
C32 0.085(7) 0.090(7) 0.069(6) -0.003(5) 0.028(5) 0.011(6)
C33 0.059(5) 0.079(6) 0.051(5) 0.003(4) 0.025(4) -0.002(4)
C34 0.077(6) 0.060(5) 0.062(5) 0.007(4) 0.032(5) -0.002(4)
C41 0.051(4) 0.054(5) 0.071(6) 0.003(4) 0.026(4) 0.002(4)
C42 0.052(5) 0.069(5) 0.066(5) -0.017(4) 0.026(4) -0.004(4)
C43 0.046(4) 0.050(4) 0.071(5) -0.009(4) 0.014(4) 0.004(3)
C44 0.101(7) 0.045(5) 0.070(6) -0.004(4) 0.014(5) 0.000(5)

loop_
_atom_type_symbol
_atom_type_description
_atom_type_scat_dispersion_real
_atom_type_scat_dispersion_imag
_atom_type_scat_source
C C 0.0033 0.0016 'International Tables Vol C Tables 4.2.6.8 and 6.1.1.4'
H H 0.0000 0.0000 'International Tables Vol C Tables 4.2.6.8 and 6.1.1.4'
O O 0.0106 0.0060 'International Tables Vol C Tables 4.2.6.8 and 6.1.1.4'
Os Os -1.2165 7.6030 'International Tables Vol C Tables 4.2.6.8 and 6.1.1.4'
Bi Bi -4.1077 10.2566 'International Tables Vol C Tables 4.2.6.8 and 6.1.1.4'

loop_
_geom_angle_atom_site_label_1
_geom_angle_atom_site_label_2
_geom_angle_atom_site_label_3
_geom_angle
_geom_angle_site_symmetry_1
_geom_angle_site_symmetry_3
_geom_angle_publ_flag
C11 Os1 C13 99.6(4) . . ?
C11 Os1 C12 92.3(3) . . ?
C13 Os1 C12 91.5(3) . . ?
C11 Os1 C1 88.2(3) . . ?
C13 Os1 C1 86.9(3) . . ?
C12 Os1 C1 178.5(3) . . ?
C11 Os1 Bi1 154.3(3) . . ?
C13 Os1 Bi1 106.0(3) . . ?
C12 Os1 Bi1 89.1(2) . . ?
C1 Os1 Bi1 91.15(17) . . ?
C11 Os1 Os2 96.6(3) . . ?
C13 Os1 Os2 162.6(3) . . ?
C12 Os1 Os2 94.2(2) . . ?
C1 Os1 Os2 87.16(17) . . ?
Bi1 Os1 Os2 57.788(9) . . ?
C24 Os2 C22 102.4(4) . . ?
C24 Os2 C23 95.1(3) . . ?
C22 Os2 C23 91.2(4) . . ?
C24 Os2 C21 96.0(3) . . ?
C22 Os2 C21 88.9(4) . . ?
C23 Os2 C21 168.6(3) . . ?
C24 Os2 Bi1 144.3(3) . . ?
C22 Os2 Bi1 113.2(3) . . ?
C23 Os2 Bi1 86.6(2) . . ?
C21 Os2 Bi1 82.9(2) . . ?
C24 Os2 Os1 88.2(3) . . ?
C22 Os2 Os1 169.3(3) . . ?
C23 Os2 Os1 85.7(3) . . ?
C21 Os2 Os1 92.1(2) . . ?
Bi1 Os2 Os1 56.375(9) . . ?
C32 Os3 C34 100.5(4) . . ?
C32 Os3 C33 90.9(4) . . ?
C34 Os3 C33 92.6(3) . . ?
C32 Os3 C31 88.5(4) . . ?
C34 Os3 C31 94.8(3) . . ?
C33 Os3 C31 172.6(3) . . ?
C32 Os3 Bi1 107.4(3) . . ?
C34 Os3 Bi1 152.1(2) . . ?
C33 Os3 Bi1 85.8(2) . . ?
C31 Os3 Bi1 87.4(2) . . ?
C32 Os3 Os4 164.9(3) . . ?
C34 Os3 Os4 94.6(2) . . ?
C33 Os3 Os4 89.7(2) . . ?
C31 Os3 Os4 89.1(2) . . ?
Bi1 Os3 Os4 57.612(9) . . ?
C44 Os4 C42 98.8(4) . . ?
C44 Os4 C43 91.3(4) . . ?
C42 Os4 C43 94.0(3) . . ?
C44 Os4 C41 86.3(3) . . ?
C42 Os4 C41 97.4(3) . . ?
C43 Os4 C41 168.6(3) . . ?
C44 Os4 Bi1 114.1(3) . . ?
C42 Os4 Bi1 147.0(3) . . ?
C43 Os4 Bi1 85.5(2) . . ?
C41 Os4 Bi1 85.4(2) . . ?
C44 Os4 Os3 171.2(3) . . ?
C42 Os4 Os3 89.7(3) . . ?
C43 Os4 Os3 90.3(2) . . ?
C41 Os4 Os3 90.5(2) . . ?
Bi1 Os4 Os3 57.387(9) . . ?
Os1 Bi1 Os2 65.838(10) . . ?
Os1 Bi1 Os3 141.906(13) . . ?
Os2 Bi1 Os3 125.747(13) . . ?
Os1 Bi1 Os4 142.150(14) . . ?
Os2 Bi1 Os4 127.441(13) . . ?
Os3 Bi1 Os4 65.000(10) . . ?
C6 C1 C2 115.7(7) . . ?
C6 C1 Os1 122.3(5) . . ?
C2 C1 Os1 122.0(6) . . ?
C3 C2 C1 122.5(8) . . ?
C4 C3 C2 119.3(8) . . ?
C5 C4 C3 119.2(8) . . ?
C6 C5 C4 120.7(8) . . ?
C5 C6 C1 122.6(8) . . ?
O11 C11 Os1 178.5(7) . . ?
O12 C12 Os1 176.4(8) . . ?
O13 C13 Os1 177.1(9) . . ?
O21 C21 Os2 174.5(7) . . ?
O22 C22 Os2 173.9(10) . . ?
O23 C23 Os2 175.8(7) . . ?
O24 C24 Os2 177.0(8) . . ?
O31 C31 Os3 177.7(8) . . ?
O32 C32 Os3 178.4(10) . . ?
O33 C33 Os3 177.3(7) . . ?
O34 C34 Os3 179.4(9) . . ?
O41 C41 Os4 175.6(7) . . ?
O42 C42 Os4 177.2(7) . . ?
O43 C43 Os4 176.4(8) . . ?
O44 C44 Os4 174.1(9) . . ?

loop_
_geom_bond_atom_site_label_1
_geom_bond_atom_site_label_2
_geom_bond_distance
_geom_bond_site_symmetry_2
_geom_bond_publ_flag
Os1 C11 1.875(7) . ?
Os1 C13 1.879(9) . ?
Os1 C12 1.936(8) . ?
Os1 C1 2.178(7) . ?
Os1 Bi1 2.7159(3) . ?
Os1 Os2 2.9759(4) . ?
Os2 C24 1.906(8) . ?
Os2 C22 1.911(9) . ?
Os2 C23 1.926(9) . ?
Os2 C21 1.948(9) . ?
Os2 Bi1 2.7596(4) . ?
Os3 C32 1.921(10) . ?
Os3 C34 1.925(8) . ?
Os3 C33 1.948(9) . ?
Os3 C31 1.977(10) . ?
Os3 Bi1 2.7635(4) . ?
Os3 Os4 2.9734(4) . ?
Os4 C44 1.908(9) . ?
Os4 C42 1.927(8) . ?
Os4 C43 1.958(8) . ?
Os4 C41 1.967(9) . ?
Os4 Bi1 2.7705(4) . ?
O11 C11 1.147(9) . ?
O12 C12 1.143(9) . ?
O13 C13 1.142(9) . ?
O21 C21 1.139(9) . ?
O22 C22 1.129(10) . ?
O23 C23 1.141(9) . ?
O24 C24 1.144(8) . ?
O31 C31 1.122(10) . ?
O32 C32 1.124(11) . ?
O33 C33 1.138(9) . ?
O34 C34 1.134(9) . ?
O41 C41 1.119(9) . ?
O42 C42 1.125(8) . ?
O43 C43 1.124(8) . ?
O44 C44 1.136(10) . ?
C1 C6 1.400(10) . ?
C1 C2 1.401(10) . ?
C2 C3 1.400(11) . ?
C3 C4 1.386(12) . ?
C4 C5 1.384(12) . ?
C5 C6 1.370(11) . ?
